data_7115905
loop_
_publ_author_name
'Ivan Burneo'
'Kyriakos C. Stylianou'
'Inhar Imaz'
'Daniel Maspoch'

_publ_section_title
;
 The influence of the enantiomeric ratio of an organic ligand on the
 structure and chirality of metal-organic frameworks
;
_journal_name_full Chem.Commun.
_journal_page_first 13829
_journal_paper_doi 10.1039/C4cc06190J
_journal_volume 50
_journal_year 2014
_chemical_formula_moiety '(C21 H15 Cu3 N3 O18), 12.75(O)'
_chemical_formula_sum 'C21 H15 Cu3 N3 O30.75'
_chemical_formula_weight 991.99
_chemical_name_systematic
;
 ?
;
_space_group_crystal_system cubic
_space_group_IT_number 196
_space_group_name_Hall 'F 2 2 3'
_space_group_name_H-M_alt 'F 2 3'
_symmetry_space_group_name_Hall 'F 2 2 3'
_symmetry_space_group_name_H-M 'F 2 3'
_atom_sites_solution_hydrogens mixed
_audit_creation_method SHELXL-2013
_cell_angle_alpha 90.000
_cell_angle_beta 90.000
_cell_angle_gamma 90.000
_cell_formula_units_Z 32
_cell_length_a 34.172(5)
_cell_length_b 34.172(5)
_cell_length_c 34.172(5)
_cell_measurement_temperature 293(2)
_cell_volume 39904(10)
_computing_structure_refinement 'SHELXL-2013 (Sheldrick, 2013)'
_diffrn_ambient_temperature 293(2)
_diffrn_measured_fraction_theta_full 0.998
_diffrn_measured_fraction_theta_max 0.999
_diffrn_radiation_type MoK\a
_diffrn_radiation_wavelength 0.71069
_diffrn_reflns_av_R_equivalents 0.0711
_diffrn_reflns_av_unetI/netI 0.0251
_diffrn_reflns_Laue_measured_fraction_full 0.998
_diffrn_reflns_Laue_measured_fraction_max 0.999
_diffrn_reflns_limit_h_max 42
_diffrn_reflns_limit_h_min -42
_diffrn_reflns_limit_k_max 42
_diffrn_reflns_limit_k_min -42
_diffrn_reflns_limit_l_max 42
_diffrn_reflns_limit_l_min -42
_diffrn_reflns_number 140953
_diffrn_reflns_point_group_measured_fraction_full 0.999
_diffrn_reflns_point_group_measured_fraction_max 0.999
_diffrn_reflns_theta_full 25.240
_diffrn_reflns_theta_max 26.367
_diffrn_reflns_theta_min 2.064
_exptl_absorpt_coefficient_mu 1.351
_exptl_absorpt_correction_type empirical
_exptl_absorpt_process_details scalepack
_exptl_crystal_colour blue
_exptl_crystal_density_diffrn 1.321
_exptl_crystal_description octahedra
_exptl_crystal_F_000 4520
_exptl_crystal_size_max 0.61
_exptl_crystal_size_mid 0.32
_exptl_crystal_size_min 0.32
_refine_diff_density_max 2.270
_refine_diff_density_min -0.724
_refine_diff_density_rms 0.230
_refine_ls_abs_structure_details
;
 Flack x determined using 2609 quotients [(I+)-(I-)]/[(I+)+(I-)]
 (Parsons and Flack (2004), Acta Cryst. A60, s61).
;
_refine_ls_abs_structure_Flack 0.022(7)
_refine_ls_extinction_method none
_refine_ls_goodness_of_fit_ref 1.323
_refine_ls_hydrogen_treatment mixed
_refine_ls_matrix_type full
_refine_ls_number_parameters 360
_refine_ls_number_reflns 6832
_refine_ls_number_restraints 0
_refine_ls_restrained_S_all 1.323
_refine_ls_R_factor_all 0.0920
_refine_ls_R_factor_gt 0.0828
_refine_ls_shift/su_max 0.001
_refine_ls_shift/su_mean 0.000
_refine_ls_structure_factor_coef Fsqd
_refine_ls_weighting_details
;
 w=1/[\s^2^(Fo^2^)+(0.2000P)^2^]
 where P=(Fo^2^+2Fc^2^)/3
;
_refine_ls_weighting_scheme calc
_refine_ls_wR_factor_gt 0.2770
_refine_ls_wR_factor_ref 0.2926
_reflns_Friedel_coverage 0.901
_reflns_Friedel_fraction_full 0.999
_reflns_Friedel_fraction_max 0.999
_reflns_number_gt 6042
_reflns_number_total 6832
_reflns_threshold_expression 'I > 2\s(I)'
_cod_data_source_file c4cc06190j2.cif
_cod_data_source_block shelxl
_cod_original_cell_volume 39904(18)
_cod_database_code 7115905
_shelx_space_group_comment
;
The symmetry employed for this shelxl refinement is uniquely defined
by the following loop, which should always be used as a source of
symmetry information in preference to the above space-group names.
They are only intended as comments.
;

loop_
_space_group_symop_operation_xyz
'x, y, z'
'-x, -y, z'
'x, -y, -z'
'-x, y, -z'
'z, x, y'
'y, z, x'
'-z, -x, y'
'-y, z, -x'
'z, -x, -y'
'-y, -z, x'
'-z, x, -y'
'y, -z, -x'
'x, y+1/2, z+1/2'
'-x, -y+1/2, z+1/2'
'x, -y+1/2, -z+1/2'
'-x, y+1/2, -z+1/2'
'z, x+1/2, y+1/2'
'y, z+1/2, x+1/2'
'-z, -x+1/2, y+1/2'
'-y, z+1/2, -x+1/2'
'z, -x+1/2, -y+1/2'
'-y, -z+1/2, x+1/2'
'-z, x+1/2, -y+1/2'
'y, -z+1/2, -x+1/2'
'x+1/2, y, z+1/2'
'-x+1/2, -y, z+1/2'
'x+1/2, -y, -z+1/2'
'-x+1/2, y, -z+1/2'
'z+1/2, x, y+1/2'
'y+1/2, z, x+1/2'
'-z+1/2, -x, y+1/2'
'-y+1/2, z, -x+1/2'
'z+1/2, -x, -y+1/2'
'-y+1/2, -z, x+1/2'
'-z+1/2, x, -y+1/2'
'y+1/2, -z, -x+1/2'
'x+1/2, y+1/2, z'
'-x+1/2, -y+1/2, z'
'x+1/2, -y+1/2, -z'
'-x+1/2, y+1/2, -z'
'z+1/2, x+1/2, y'
'y+1/2, z+1/2, x'
'-z+1/2, -x+1/2, y'
'-y+1/2, z+1/2, -x'
'z+1/2, -x+1/2, -y'
'-y+1/2, -z+1/2, x'
'-z+1/2, x+1/2, -y'
'y+1/2, -z+1/2, -x'

loop_
_atom_site_label
_atom_site_type_symbol
_atom_site_fract_x
_atom_site_fract_y
_atom_site_fract_z
_atom_site_U_iso_or_equiv
_atom_site_adp_type
_atom_site_occupancy
_atom_site_site_symmetry_order
_atom_site_calc_flag
_atom_site_refinement_flags_posn
_atom_site_refinement_flags_adp
_atom_site_refinement_flags_occupancy
Cu1 Cu 0.2500 0.7500 0.95473(5) 0.0142(4) Uani 1 2 d S T P
Cu2 Cu 0.28920(7) 1.0000 1.0000 0.0140(5) Uani 1 2 d S T P
Cu3 Cu 0.2500 0.7500 1.03162(4) 0.0130(4) Uani 1 2 d S T P
Cu4 Cu 0.21095(7) 1.0000 1.0000 0.0147(5) Uani 1 2 d S T P
O6W O 0.0475(2) 0.9525(2) 0.9525(2) 0.029(3) Uani 1 3 d S T P
O1 O 0.1463(3) 0.8622(2) 0.9872(2) 0.0238(17) Uani 1 1 d . . .
O4 O 0.1950(2) 0.7661(2) 1.0259(2) 0.0203(15) Uani 1 1 d . . .
C9 C 0.4001(3) 0.8577(3) 0.9125(3) 0.016(2) Uani 1 1 d . . .
H78 H 0.4070 0.8363 0.9277 0.02(3) Uiso 1 1 calc R . .
O1W O 0.2500 0.7500 0.8917(4) 0.055(4) Uani 1 2 d S T P
C5 C 0.1172(3) 0.7432(3) 0.9918(3) 0.021(2) Uani 1 1 d . . .
H5A H 0.1228 0.7304 0.9671 0.02(3) Uiso 1 1 calc R . .
H5B H 0.1284 0.7274 1.0125 0.02(3) Uiso 1 1 calc R . .
O2W O 0.2500 0.7500 1.0935(3) 0.041(3) Uani 1 2 d S T P
N2 N 0.3062(2) 0.8745(2) 0.9585(3) 0.0188(18) Uani 1 1 d . . .
O8 O 0.2136(2) 0.9444(2) 0.9912(2) 0.0221(16) Uani 1 1 d . . .
C8 C 0.3672(3) 0.8799(3) 0.9227(3) 0.018(2) Uani 1 1 d . . .
C1 C 0.1205(3) 0.8677(3) 0.9227(3) 0.0154(19) Uani 1 1 d . . .
O9 O 0.2662(2) 0.8047(2) 1.0251(2) 0.0215(16) Uani 1 1 d . . .
C3 C 0.1317(3) 0.8453(3) 0.9581(3) 0.0158(19) Uani 1 1 d . . .
N1 N 0.1254(2) 0.8065(2) 0.9580(3) 0.0170(17) Uani 1 1 d . . .
H1N H 0.1146 0.7954 0.9381 0.0300 Uiso 1 1 calc R U .
C4 C 0.1370(3) 0.7835(3) 0.9920(3) 0.0153(19) Uani 1 1 d . . .
H4 H 0.1296 0.7976 1.0159 0.02(3) Uiso 1 1 calc R . .
C12 C 0.2434(3) 0.8827(3) 0.9921(3) 0.019(2) Uani 1 1 d . . .
C2 C 0.0875(3) 0.8574(3) 0.9001(3) 0.0149(19) Uani 1 1 d . . .
H2 H 0.0726 0.8357 0.9069 0.04(4) Uiso 1 1 calc R . .
C7 C 0.1810(3) 0.7755(3) 0.9926(3) 0.019(2) Uani 1 1 d . . .
O6 O 0.3621(2) 0.8542(2) 0.9874(2) 0.0240(17) Uani 1 1 d . . .
O3W O 0.1505(4) 1.0000 1.0000 0.074(7) Uani 1 2 d S T P
C14 C 0.2755(3) 0.8186(3) 0.9927(3) 0.0174(19) Uani 1 1 d . . .
O4W O 0.3488(4) 1.0000 1.0000 0.075(7) Uani 1 2 d S T P
C13 C 0.2455(3) 0.9264(3) 0.9970(3) 0.019(2) Uani 1 1 d . . .
C10 C 0.3453(3) 0.8685(3) 0.9583(3) 0.017(2) Uani 1 1 d . . .
O10 O 0.2758(2) 0.8007(2) 0.9607(2) 0.0189(14) Uani 1 1 d . . .
C6 C 0.0735(3) 0.7454(4) 0.9972(3) 0.020(2) Uani 1 1 d . . .
O3 O 0.0560(2) 0.7136(2) 0.9911(2) 0.0221(16) Uani 1 1 d . . .
O5 O 0.19921(19) 0.7758(2) 0.9605(2) 0.0182(14) Uani 1 1 d . . .
O7 O 0.2770(2) 0.9421(2) 1.0073(2) 0.0207(16) Uani 1 1 d . . .
O5W O 0.5000 0.0000 0.0000 0.022(6) Uani 1 12 d S T P
O12W O 0.0000 1.0000 1.0000 0.023(6) Uani 1 12 d S T P
O7W O 0.2498(4) 0.8921(3) 0.8924(3) 0.058(3) Uani 1 1 d . . .
O8W O 0.4256(4) 0.9256(4) 1.0744(4) 0.051(5) Uani 1 3 d S T P
O9W O 0.0744(4) 0.9256(4) 1.0744(4) 0.051(5) Uani 1 3 d S T P
O10W O 0.1071(2) 0.9336(2) 1.0017(3) 0.0286(18) Uani 1 1 d . . .
O11W O 0.4330(2) 0.8926(2) 1.0022(3) 0.0286(18) Uani 1 1 d . . .
C11 C 0.2833(3) 0.8625(3) 0.9920(3) 0.017(2) Uani 1 1 d . . .
O2 O 0.0580(2) 0.7770(2) 1.0075(2) 0.0224(16) Uani 1 1 d . . .
O13W O 0.4525(3) 0.9525(3) 0.9525(3) 0.031(3) Uani 1 3 d S T P
O14W O 0.1186(5) 0.8814(5) 1.1186(5) 0.082(7) Uani 1 3 d S T P
O15W O 0.3813(6) 0.8813(6) 1.1187(6) 0.153(17) Uani 1 3 d S T P
O16W O 0.3546(5) 0.8335(5) 1.0658(5) 0.090(5) Uani 1 1 d . . .
O17W O 0.1663(6) 0.8549(4) 1.0647(5) 0.095(6) Uani 1 1 d . . .
O18W O 0.1850(6) 0.8150(6) 1.1850(6) 0.114(11) Uani 1 3 d S T P
O19W O 0.2868(7) 0.8217(8) 1.1105(6) 0.140(9) Uani 1 1 d . . .
H2N H 0.2954 0.8840 0.9377 0.04(4) Uiso 1 1 d . . .
H36A H 0.2300 0.8776 0.9669 0.0421(4) Uiso 1 1 d . . .
H36B H 0.2270 0.8718 1.0123 0.0228 Uiso 1 1 d . U .
H100 H 0.2977 0.8698 1.0155 0.01(3) Uiso 1 1 d . . .

loop_
_atom_site_aniso_label
_atom_site_aniso_U_11
_atom_site_aniso_U_22
_atom_site_aniso_U_33
_atom_site_aniso_U_23
_atom_site_aniso_U_13
_atom_site_aniso_U_12
Cu1 0.0134(7) 0.0131(7) 0.0163(7) 0.000 0.000 0.0002(9)
Cu2 0.0138(8) 0.0161(9) 0.0121(9) -0.0026(7) 0.000 0.000
Cu3 0.0119(7) 0.0120(7) 0.0150(7) 0.000 0.000 -0.0006(9)
Cu4 0.0151(9) 0.0124(9) 0.0166(9) -0.0038(7) 0.000 0.000
O6W 0.029(3) 0.029(3) 0.029(3) -0.003(4) 0.003(4) 0.003(4)
O1 0.031(4) 0.020(4) 0.020(4) 0.005(3) -0.005(3) -0.005(3)
O4 0.017(3) 0.025(4) 0.019(4) 0.005(3) 0.000(3) 0.003(3)
C9 0.017(5) 0.014(5) 0.018(5) 0.001(4) 0.004(4) -0.002(4)
O1W 0.065(9) 0.075(10) 0.025(6) 0.000 0.000 0.000(11)
C5 0.020(5) 0.009(5) 0.034(5) 0.009(4) 0.005(4) -0.004(4)
O2W 0.051(7) 0.044(7) 0.026(6) 0.000 0.000 -0.008(8)
N2 0.017(4) 0.016(4) 0.024(4) 0.001(3) 0.004(4) -0.007(3)
O8 0.019(4) 0.020(4) 0.027(4) -0.003(3) 0.003(3) 0.004(3)
C8 0.018(5) 0.011(4) 0.024(5) 0.008(4) -0.004(4) -0.001(4)
C1 0.007(4) 0.019(5) 0.021(5) -0.003(4) -0.001(4) 0.004(4)
O9 0.023(4) 0.017(4) 0.024(4) 0.003(3) 0.005(3) -0.004(3)
C3 0.012(4) 0.010(4) 0.026(5) 0.001(4) 0.002(4) 0.001(3)
N1 0.014(4) 0.017(4) 0.020(4) 0.000(3) 0.001(3) 0.000(3)
C4 0.015(4) 0.008(4) 0.023(5) -0.001(4) -0.003(4) -0.003(4)
C12 0.012(5) 0.015(4) 0.031(5) -0.003(4) 0.009(4) 0.002(4)
C2 0.020(5) 0.009(4) 0.016(5) -0.002(4) -0.004(4) -0.001(4)
C7 0.023(5) 0.009(4) 0.026(5) 0.002(4) 0.002(4) -0.001(4)
O6 0.018(4) 0.030(4) 0.025(4) 0.009(3) 0.003(3) 0.005(3)
O3W 0.010(6) 0.025(7) 0.19(2) -0.026(11) 0.000 0.000
C14 0.012(4) 0.014(5) 0.026(5) 0.000(4) 0.002(4) 0.000(4)
O4W 0.019(7) 0.19(2) 0.015(6) -0.019(10) 0.000 0.000
C13 0.021(5) 0.017(4) 0.019(4) 0.003(3) 0.006(4) 0.006(4)
C10 0.012(4) 0.009(4) 0.029(5) -0.003(4) 0.006(4) 0.004(3)
O10 0.020(3) 0.015(3) 0.022(4) -0.001(3) 0.001(3) -0.002(3)
C6 0.016(4) 0.026(6) 0.017(4) 0.001(4) 0.001(3) -0.008(4)
O3 0.021(4) 0.016(3) 0.029(4) 0.000(3) 0.001(3) -0.003(3)
O5 0.013(3) 0.017(3) 0.024(4) 0.003(3) 0.002(3) 0.003(3)
O7 0.020(4) 0.017(3) 0.026(4) 0.002(3) -0.001(3) -0.003(3)
O5W 0.022(6) 0.022(6) 0.022(6) 0.000 0.000 0.000
O12W 0.023(6) 0.023(6) 0.023(6) 0.000 0.000 0.000
O7W 0.037(5) 0.072(7) 0.066(6) 0.041(5) -0.006(6) -0.004(6)
O8W 0.051(5) 0.051(5) 0.051(5) -0.012(6) -0.012(6) 0.012(6)
O9W 0.051(5) 0.051(5) 0.051(5) -0.015(6) 0.015(6) -0.015(6)
O10W 0.027(4) 0.024(4) 0.035(4) -0.010(3) 0.000(3) -0.005(3)
O11W 0.021(4) 0.030(4) 0.035(5) -0.002(3) -0.006(3) 0.005(3)
C11 0.012(5) 0.010(4) 0.031(5) -0.003(4) 0.000(4) 0.002(4)
O2 0.017(3) 0.021(4) 0.030(4) 0.003(3) 0.004(3) 0.001(3)
O13W 0.031(3) 0.031(3) 0.031(3) -0.003(4) -0.003(4) -0.003(4)
O14W 0.082(7) 0.082(7) 0.082(7) -0.006(9) 0.006(9) -0.006(9)
O15W 0.153(17) 0.153(17) 0.153(17) 0.044(14) 0.044(14) -0.044(14)
O16W 0.083(11) 0.107(13) 0.080(10) 0.028(10) 0.004(8) 0.015(9)
O17W 0.145(17) 0.062(9) 0.077(10) 0.010(8) -0.028(10) -0.025(10)
O18W 0.114(11) 0.114(11) 0.114(11) 0.011(11) -0.011(11) 0.011(11)
O19W 0.118(16) 0.19(2) 0.113(16) -0.084(16) -0.011(13) -0.015(15)

loop_
_atom_type_symbol
_atom_type_description
_atom_type_scat_dispersion_real
_atom_type_scat_dispersion_imag
_atom_type_scat_source
C C 0.0033 0.0016 'International Tables Vol C Tables 4.2.6.8 and 6.1.1.4'
H H 0.0000 0.0000 'International Tables Vol C Tables 4.2.6.8 and 6.1.1.4'
N N 0.0061 0.0033 'International Tables Vol C Tables 4.2.6.8 and 6.1.1.4'
O O 0.0106 0.0060 'International Tables Vol C Tables 4.2.6.8 and 6.1.1.4'
Cu Cu 0.3201 1.2651 'International Tables Vol C Tables 4.2.6.8 and 6.1.1.4'

loop_
_geom_angle_atom_site_label_1
_geom_angle_atom_site_label_2
_geom_angle_atom_site_label_3
_geom_angle
_geom_angle_site_symmetry_1
_geom_angle_site_symmetry_3
O10 Cu1 O10 168.0(4) 38_565 .
O10 Cu1 O5 89.5(3) 38_565 38_565
O10 Cu1 O5 89.3(3) . 38_565
O10 Cu1 O5 89.3(3) 38_565 .
O10 Cu1 O5 89.5(3) . .
O5 Cu1 O5 168.4(4) 38_565 .
O10 Cu1 O1W 96.0(2) 38_565 .
O10 Cu1 O1W 96.0(2) . .
O5 Cu1 O1W 95.8(2) 38_565 .
O5 Cu1 O1W 95.8(2) . .
O10 Cu1 Cu3 84.0(2) 38_565 .
O10 Cu1 Cu3 84.0(2) . .
O5 Cu1 Cu3 84.2(2) 38_565 .
O5 Cu1 Cu3 84.2(2) . .
O1W Cu1 Cu3 180.0 . .
O3 Cu2 O3 174.4(5) 8_656 10_676
O3 Cu2 O7 91.2(3) 8_656 3_577
O3 Cu2 O7 87.7(3) 10_676 3_577
O3 Cu2 O7 87.7(3) 8_656 .
O3 Cu2 O7 91.2(3) 10_676 .
O7 Cu2 O7 156.3(4) 3_577 .
O3 Cu2 O4W 92.8(2) 8_656 .
O3 Cu2 O4W 92.8(2) 10_676 .
O7 Cu2 O4W 101.8(2) 3_577 .
O7 Cu2 O4W 101.8(2) . .
O3 Cu2 Cu4 87.2(2) 8_656 .
O3 Cu2 Cu4 87.2(2) 10_676 .
O7 Cu2 Cu4 78.2(2) 3_577 .
O7 Cu2 Cu4 78.2(2) . .
O4W Cu2 Cu4 180.0 . .
O9 Cu3 O9 167.0(4) 38_565 .
O9 Cu3 O4 89.1(3) 38_565 .
O9 Cu3 O4 89.6(3) . .
O9 Cu3 O4 89.6(3) 38_565 38_565
O9 Cu3 O4 89.1(3) . 38_565
O4 Cu3 O4 168.6(4) . 38_565
O9 Cu3 O2W 96.5(2) 38_565 .
O9 Cu3 O2W 96.5(2) . .
O4 Cu3 O2W 95.7(2) . .
O4 Cu3 O2W 95.7(2) 38_565 .
O9 Cu3 Cu1 83.5(2) 38_565 .
O9 Cu3 Cu1 83.5(2) . .
O4 Cu3 Cu1 84.3(2) . .
O4 Cu3 Cu1 84.3(2) 38_565 .
O2W Cu3 Cu1 180.0 . .
O8 Cu4 O8 174.6(5) 3_577 .
O8 Cu4 O2 87.8(3) 3_577 10_676
O8 Cu4 O2 91.1(3) . 10_676
O8 Cu4 O2 91.1(3) 3_577 8_656
O8 Cu4 O2 87.8(3) . 8_656
O2 Cu4 O2 156.7(4) 10_676 8_656
O8 Cu4 O3W 92.7(2) 3_577 .
O8 Cu4 O3W 92.7(2) . .
O2 Cu4 O3W 101.7(2) 10_676 .
O2 Cu4 O3W 101.7(2) 8_656 .
O8 Cu4 Cu2 87.3(2) 3_577 .
O8 Cu4 Cu2 87.3(2) . .
O2 Cu4 Cu2 78.3(2) 10_676 .
O2 Cu4 Cu2 78.3(2) 8_656 .
O3W Cu4 Cu2 180.0 . .
C7 O4 Cu3 121.2(7) . .
C8 C9 C8 121.3(11) 41_455 .
C6 C5 C4 113.1(8) . .
C10 N2 C11 119.6(9) . .
C13 O8 Cu4 119.6(7) . .
C9 C8 C9 118.7(11) 30_455 .
C9 C8 C10 123.3(10) 30_455 .
C9 C8 C10 117.9(9) . .
C2 C1 C2 119.9(10) 8_656 .
C2 C1 C3 118.5(9) 8_656 .
C2 C1 C3 121.6(10) . .
C14 O9 Cu3 122.3(7) . .
O1 C3 N1 121.4(9) . .
O1 C3 C1 121.0(9) . .
N1 C3 C1 117.7(9) . .
C3 N1 C4 119.0(8) . .
N1 C4 C7 112.0(8) . .
N1 C4 C5 111.0(8) . .
C7 C4 C5 105.8(7) . .
C13 C12 C11 114.0(8) . .
C1 C2 C1 120.1(10) 7_665 .
O5 C7 O4 126.3(9) . .
O5 C7 C4 118.3(10) . .
O4 C7 C4 115.2(9) . .
O9 C14 O10 126.3(9) . .
O9 C14 C11 115.7(9) . .
O10 C14 C11 117.7(9) . .
O7 C13 O8 125.1(9) . .
O7 C13 C12 119.9(9) . .
O8 C13 C12 114.9(10) . .
O6 C10 N2 120.8(9) . .
O6 C10 C8 121.7(9) . .
N2 C10 C8 117.5(9) . .
C14 O10 Cu1 121.3(7) . .
O2 C6 O3 126.3(9) . .
O2 C6 C5 119.6(9) . .
O3 C6 C5 114.1(10) . .
C6 O3 Cu2 119.0(7) . 7_665
C7 O5 Cu1 121.5(7) . .
C13 O7 Cu2 124.0(7) . .
N2 C11 C14 112.7(8) . .
N2 C11 C12 110.9(9) . .
C14 C11 C12 106.8(8) . .
C6 O2 Cu4 123.3(7) . 7_665

loop_
_geom_bond_atom_site_label_1
_geom_bond_atom_site_label_2
_geom_bond_distance
_geom_bond_site_symmetry_2
Cu1 O10 1.955(7) 38_565
Cu1 O10 1.955(7) .
Cu1 O5 1.957(7) 38_565
Cu1 O5 1.957(7) .
Cu1 O1W 2.153(12) .
Cu1 Cu3 2.627(2) .
Cu2 O3 1.941(8) 8_656
Cu2 O3 1.941(8) 10_676
Cu2 O7 2.036(7) 3_577
Cu2 O7 2.036(7) .
Cu2 O4W 2.035(15) .
Cu2 Cu4 2.674(2) .
Cu3 O9 1.963(7) 38_565
Cu3 O9 1.963(7) .
Cu3 O4 1.967(7) .
Cu3 O4 1.967(7) 38_565
Cu3 O2W 2.115(11) .
Cu4 O8 1.927(8) 3_577
Cu4 O8 1.927(7) .
Cu4 O2 2.042(7) 10_676
Cu4 O2 2.042(7) 8_656
Cu4 O3W 2.067(14) .
O1 C3 1.253(13) .
O4 C7 1.277(13) .
C9 C8 1.393(14) 41_455
C9 C8 1.400(15) .
C5 C6 1.508(13) .
C5 C4 1.535(12) .
N2 C10 1.353(12) .
N2 C11 1.446(14) .
O8 C13 1.268(14) .
C8 C9 1.393(14) 30_455
C8 C10 1.481(14) .
C1 C2 1.384(15) 8_656
C1 C2 1.412(14) .
C1 C3 1.483(14) .
O9 C14 1.247(13) .
C3 N1 1.344(12) .
N1 C4 1.458(13) .
C4 C7 1.528(14) .
C12 C13 1.505(13) .
C12 C11 1.526(12) .
C2 C1 1.384(14) 7_665
C7 O5 1.260(13) .
O6 C10 1.247(13) .
C14 O10 1.253(13) .
C14 C11 1.524(13) .
C13 O7 1.252(14) .
C6 O2 1.253(14) .
C6 O3 1.256(14) .
O3 Cu2 1.941(8) 7_665
O2 Cu4 2.042(7) 7_665
